data_2006983
loop_
_publ_author_name
'Johansen, Kjeld'
'Rosair, Georgina M.'
'Weller, Andrew S.'
'Welch, Alan J.'

_publ_section_title
;
 3-(\h^3^-Allyl)-3,3-dicarbonyl-4-(dimethyl
 sulfido)-3,1,2-molybdadicarba-<i>closo</i>-dodecaborane(12)
;
_journal_issue 2
_journal_name_full 'Acta Crystallographica Section C'
_journal_page_first 214
_journal_page_last 217
_journal_paper_doi 10.1107/S0108270197011372
_journal_volume 54
_journal_year 1998
_chemical_formula_iupac '[Mo(C3 H5) (C4 H16 B9 S) (CO)2]'
_chemical_formula_sum 'C9 H21 B9 Mo O2 S'
_chemical_formula_weight 386.55
_chemical_name_systematic
;
 ?
;
_space_group_IT_number 14
_symmetry_cell_setting monoclinic
_symmetry_space_group_name_Hall '-P 2yn'
_symmetry_space_group_name_H-M 'P 1 21/n 1'
_audit_creation_method SHELXL
_cell_angle_alpha 90.00
_cell_angle_beta 93.386(10)
_cell_angle_gamma 90.00
_cell_formula_units_Z 4
_cell_length_a 6.9732(11)
_cell_length_b 25.252(3)
_cell_length_c 9.6780(11)
_cell_measurement_reflns_used 27
_cell_measurement_temperature 293(2)
_cell_measurement_theta_max 12.33
_cell_measurement_theta_min 4.76
_cell_volume 1701.2(4)
_computing_cell_refinement XSCANS
_computing_data_collection 'XSCANS (Siemens, 1994)'
_computing_data_reduction XSCANS
_computing_molecular_graphics SHELXTL/PC
_computing_publication_material SHELXTL/PC
_computing_structure_refinement SHELXTL/PC
_computing_structure_solution 'SHELXTL/PC (Sheldrick, 1994)'
_diffrn_ambient_temperature 293(2)
_diffrn_measurement_device 'Siemens P4'
_diffrn_measurement_method '\w scans'
_diffrn_radiation_monochromator graphite
_diffrn_radiation_source 'fine-focus sealed tube'
_diffrn_radiation_type MoK\a
_diffrn_radiation_wavelength 0.71073
_diffrn_reflns_av_R_equivalents 0.0851
_diffrn_reflns_av_sigmaI/netI 0.1126
_diffrn_reflns_limit_h_max 8
_diffrn_reflns_limit_h_min -1
_diffrn_reflns_limit_k_max 30
_diffrn_reflns_limit_k_min -1
_diffrn_reflns_limit_l_max 11
_diffrn_reflns_limit_l_min -11
_diffrn_reflns_number 4059
_diffrn_reflns_theta_max 25.00
_diffrn_reflns_theta_min 1.61
_diffrn_standards_decay_% 2.10
_diffrn_standards_interval_count 97
_diffrn_standards_number 3
_exptl_absorpt_coefficient_mu 0.887
_exptl_absorpt_correction_T_max 0.801
_exptl_absorpt_correction_T_min 0.680
_exptl_absorpt_correction_type 'semi-empirical via \y scans (Siemens, 1994)'
_exptl_crystal_colour pale_yellow
_exptl_crystal_density_diffrn 1.509
_exptl_crystal_density_meas ?
_exptl_crystal_description block
_exptl_crystal_F_000 776
_exptl_crystal_size_max 0.55
_exptl_crystal_size_mid 0.40
_exptl_crystal_size_min 0.25
_refine_diff_density_max 1.224
_refine_diff_density_min -1.149
_refine_ls_extinction_method none
_refine_ls_goodness_of_fit_all 1.030
_refine_ls_goodness_of_fit_obs 1.008
_refine_ls_hydrogen_treatment constr
_refine_ls_matrix_type full
_refine_ls_number_parameters 199
_refine_ls_number_reflns 2973
_refine_ls_number_restraints 0
_refine_ls_restrained_S_all 1.218
_refine_ls_restrained_S_obs 1.008
_refine_ls_R_factor_all 0.1213
_refine_ls_R_factor_obs .0480
_refine_ls_shift/esd_max 0.000
_refine_ls_shift/esd_mean 0.000
_refine_ls_structure_factor_coef Fsqd
_refine_ls_weighting_details 'w=1/[\s^2^(Fo^2^)+(0.0390P)^2^+0.5738P] where P=(Fo^2^+2Fc^2^)/3'
_refine_ls_weighting_scheme calc
_refine_ls_wR_factor_all 0.1413
_refine_ls_wR_factor_obs .0895
_reflns_number_observed 1817
_reflns_number_total 2975
_reflns_observed_criterion >2sigma(I)
_cod_data_source_file ab1502.cif
_cod_data_source_block kjeld2a
_cod_depositor_comments
;
The following automatic conversions were performed:
'_symmetry_cell_setting' value 'Monoclinic' changed to 'monoclinic'
according to '/home/saulius/struct/CIF-dictionaries/cif_core.dic'
dictionary named 'cif_core.dic' version 2.4.1 from 2010-06-29.

Automatic conversion script
Id: cif_fix_enum 1527 2010-12-29 10:47:43Z saulius 

The following automatic conversions were performed:

'_symmetry_cell_setting' value 'Monoclinic' changed to 'monoclinic'
according to /home/saulius/struct/CIF-dictionaries/cif_core.dic
dictionary named 'cif_core.dic' version 2.4.1 from 2010-06-29.

Automatic conversion script
Id: cif_fix_values 1715 2011-07-08 13:25:40Z adriana 

The following automatic conversions were performed:

'_exptl_crystal_density_meas' value 'not measured' was changed to '?'
- the value is perceived as not measured.

Automatic conversion script
Id: cif_fix_values 3008 2015-01-20 13:52:24Z robertas 

The following automatic conversions were performed:

'_refine_ls_weighting_scheme' value 'calc
w=1/[\s^2^(Fo^2^)+(0.0390P)^2^+0.5738P] where P=(Fo^2^+2Fc^2^)/3' was
changed to 'calc'. New tag '_refine_ls_weighting_details' was
created. The value of the new tag was set to
'w=1/[\s^2^(Fo^2^)+(0.0390P)^2^+0.5738P] where P=(Fo^2^+2Fc^2^)/3'.

Automatic conversion script
Id: cif_fix_values 3143 2015-03-26 13:38:13Z robertas 
;
_cod_original_sg_symbol_H-M 'P 21/n'
_cod_database_code 2006983
_cod_database_fobs_code 2006983

loop_
_symmetry_equiv_pos_as_xyz
'x, y, z'
'-x+1/2, y+1/2, -z+1/2'
'-x, -y, -z'
'x-1/2, -y-1/2, z-1/2'

loop_
_atom_site_aniso_label
_atom_site_aniso_U_11
_atom_site_aniso_U_22
_atom_site_aniso_U_33
_atom_site_aniso_U_12
_atom_site_aniso_U_13
_atom_site_aniso_U_23
Mo3 .0411(3) .0282(2) .0382(3) -.0004(3) -.0001(2) -.0056(3)
S4 .0386(10) .0358(8) .0446(9) .0085(7) .0014(8) .0031(7)
C1 .034(3) .029(3) .034(3) .001(3) .005(3) -.002(3)
C2 .053(5) .029(3) .031(3) .005(3) -.001(3) -.002(2)
B4 .031(4) .025(3) .042(4) -.004(3) .000(3) .000(3)
B5 .038(4) .027(3) .040(4) .002(3) .009(3) -.007(3)
B6 .059(5) .025(3) .037(4) .005(4) .007(4) -.002(3)
B7 .035(4) .054(5) .039(5) .014(4) -.008(4) .004(3)
B8 .030(4) .048(4) .045(4) -.003(3) .007(3) .014(3)
B9 .042(5) .042(4) .031(4) .011(4) .005(3) .008(3)
B10 .048(5) .035(4) .034(4) .018(4) .003(4) .000(3)
B11 .051(5) .040(4) .031(4) .017(4) -.008(4) -.003(3)
B12 .029(4) .060(5) .060(5) .020(4) .006(4) .003(4)
C31 .100(8) .045(5) .078(6) .026(5) -.033(6) -.023(4)
O31 .186(11) .066(5) .113(6) .073(6) -.050(7) -.022(5)
O32 .082(5) .077(5) .119(6) -.043(4) .001(5) -.023(4)
C32 .068(6) .042(4) .061(5) -.010(4) -.002(4) -.011(4)
C33 .117(9) .073(6) .037(4) .010(7) .003(5) .007(5)
C34 .140(12) .056(5) .069(6) -.026(7) .073(8) -.022(5)
C35 .071(7) .102(10) .127(11) -.031(7) .044(7) -.070(9)
C41 .070(6) .040(4) .076(6) .003(4) -.003(5) .030(4)
C42 .058(5) .059(5) .040(4) .024(4) -.010(3) -.001(3)

loop_
_atom_site_label
_atom_site_fract_x
_atom_site_fract_y
_atom_site_fract_z
_atom_site_U_iso_or_equiv
_atom_site_thermal_displace_type
_atom_site_calc_flag
_atom_site_refinement_flags
_atom_site_occupancy
_atom_site_disorder_group
_atom_site_type_symbol
Mo3 .10760(10) .10661(2) .69681(7) .0359(2) Uani d . 1 . Mo
S4 .3917(3) .08740(7) 1.0083(2) .0397(4) Uani d . 1 . S
C1 .2517(10) .1818(2) .8170(6) .0322(14) Uani d . 1 . C
H1 .3999(10) .1821(2) .7708(6) .039 Uiso calc R 1 . H
C2 .0625(11) .2002(3) .7294(6) .038(2) Uani d . 1 . C
H2 .0691(11) .2149(3) .6174(6) .046 Uiso calc R 1 . H
B4 .1987(11) .1350(3) .9300(8) .033(2) Uani d . 1 . B
B5 .2477(12) .2008(3) .9859(8) .034(2) Uani d . 1 . B
H5 .3749(12) .2111(3) 1.0532(8) .041 Uiso calc R 1 . H
B6 .1608(14) .2441(3) .8524(8) .040(2) Uani d . 1 . B
H6 .2294(14) .2822(3) .8318(8) .048 Uiso calc R 1 . H
B7 -.1287(12) .1664(4) .7713(8) .043(2) Uani d . 1 . B
H7 -.2533(12) .1572(4) .7004(8) .051 Uiso calc R 1 . H
B8 -.0497(12) .1231(3) .9119(9) .041(2) Uani d . 1 . B
H8 -.1198(12) .0858(3) .9395(9) .049 Uiso calc R 1 . H
B9 .0478(12) .1660(3) 1.0468(8) .038(2) Uani d . 1 . B
H9 .0424(12) .1544(3) 1.1560(8) .046 Uiso calc R 1 . H
B10 .0231(13) .2331(3) .9968(8) .039(2) Uani d . 1 . B
H10 .0011(13) .2645(3) 1.0729(8) .047 Uiso calc R 1 . H
B11 -.0905(14) .2340(3) .8281(7) .041(2) Uani d . 1 . B
H11 -.1868(14) .2664(3) .7925(7) .049 Uiso calc R 1 . H
B12 -.1571(12) .1861(4) .9463(10) .049(2) Uani d . 1 . B
H12 -.2998(12) .1877(4) .9889(10) .059 Uiso calc R 1 . H
C31 .2153(18) .0382(4) .7312(11) .076(3) Uani d . 1 . C
O31 .2760(17) -.0048(3) .7515(9) .124(4) Uani d . 1 . O
O32 -.2199(12) .0284(3) .6135(9) .093(3) Uani d . 1 . O
C32 -.0978(14) .0584(3) .6429(9) .057(2) Uani d . 1 . C
C33 .0443(18) .1101(5) .4571(8) .076(3) Uani d . 1 . C
H33A .0382(18) .0766(5) .4081(8) .091 Uiso calc R 1 . H
H33B -.0502(18) .1358(5) .4225(8) .091 Uiso calc R 1 . H
C34 .227(2) .1293(4) .4974(11) .086(4) Uani d . 1 . C
H34A .258(2) .1665(4) .4801(11) .103 Uiso calc R 1 . H
C35 .3669(17) .0958(5) .5575(14) .098(5) Uani d . 1 . C
H35A .4876(17) .1120(5) .5897(14) .118 Uiso calc R 1 . H
H35B .3811(17) .0614(5) .5148(14) .118 Uiso calc R 1 . H
C41 .2473(14) .0354(3) 1.0742(10) .062(2) Uani d . 1 . C
H41A .1857(14) .0162(3) .9984(10) .093 Uiso calc R 1 . H
H41B .1515(14) .0504(3) 1.1298(10) .093 Uiso calc R 1 . H
H41C .3274(14) .0118(3) 1.1297(10) .093 Uiso calc R 1 . H
C42 .4859(12) .1154(3) 1.1732(7) .053(2) Uani d . 1 . C
H42A .5688(12) .1447(3) 1.1558(7) .079 Uiso calc R 1 . H
H42B .5570(12) .0887(3) 1.2250(7) .079 Uiso calc R 1 . H
H42C .3811(12) .1274(3) 1.2251(7) .079 Uiso calc R 1 . H

loop_
_atom_type_symbol
_atom_type_description
_atom_type_scat_dispersion_real
_atom_type_scat_dispersion_imag
_atom_type_scat_source
C C 0.0033 0.0016 'International Tables Vol C Tables 4.2.6.8 and 6.1.1.4'
H H 0.0000 0.0000 'International Tables Vol C Tables 4.2.6.8 and 6.1.1.4'
B B 0.0013 0.0007 'International Tables Vol C Tables 4.2.6.8 and 6.1.1.4'
O O 0.0106 0.0060 'International Tables Vol C Tables 4.2.6.8 and 6.1.1.4'
S S 0.1246 0.1234 'International Tables Vol C Tables 4.2.6.8 and 6.1.1.4'
Mo Mo -1.6832 0.6857 'International Tables Vol C Tables 4.2.6.8 and 6.1.1.4'

loop_
_geom_angle_atom_site_label_1
_geom_angle_atom_site_label_2
_geom_angle_atom_site_label_3
_geom_angle
_geom_angle_publ_flag
C31 Mo3 C32 75.7(5) y
C31 Mo3 C34 102.9(5) ?
C32 Mo3 C34 103.8(4) ?
C31 Mo3 C35 71.6(5) ?
C32 Mo3 C35 111.0(4) ?
C34 Mo3 C35 35.5(5) y
C31 Mo3 C33 104.9(4) ?
C32 Mo3 C33 70.2(4) ?
C34 Mo3 C33 35.5(4) y
C35 Mo3 C33 62.5(5) ?
C31 Mo3 B7 142.7(5) ?
C32 Mo3 B7 88.1(4) ?
C34 Mo3 B7 113.6(4) ?
C35 Mo3 B7 145.4(4) ?
C33 Mo3 B7 100.5(3) ?
C31 Mo3 C2 157.0(3) ?
C32 Mo3 C2 123.7(3) ?
C34 Mo3 C2 85.3(3) ?
C35 Mo3 C2 107.6(4) ?
C33 Mo3 C2 94.3(3) ?
B7 Mo3 C2 40.4(3) ?
C31 Mo3 C1 118.7(3) ?
C32 Mo3 C1 155.3(3) ?
C34 Mo3 C1 92.8(3) ?
C35 Mo3 C1 93.2(3) ?
C33 Mo3 C1 119.8(3) ?
B7 Mo3 C1 68.3(3) ?
C2 Mo3 C1 38.6(2) ?
C31 Mo3 B4 91.5(3) ?
C32 Mo3 B4 126.2(3) ?
C34 Mo3 B4 130.1(4) ?
C35 Mo3 B4 113.8(4) ?
C33 Mo3 B4 159.9(4) ?
B7 Mo3 B4 71.2(3) ?
C2 Mo3 B4 67.4(2) ?
C1 Mo3 B4 40.3(2) ?
C31 Mo3 B8 101.4(4) ?
C32 Mo3 B8 88.5(3) ?
C34 Mo3 B8 154.9(3) ?
C35 Mo3 B8 155.9(4) ?
C33 Mo3 B8 140.4(4) ?
B7 Mo3 B8 44.0(3) ?
C2 Mo3 B8 69.7(2) ?
C1 Mo3 B8 69.6(2) ?
B4 Mo3 B8 42.3(3) ?
C41 S4 C42 98.8(4) y
C41 S4 B4 101.7(4) y
C42 S4 B4 108.0(3) y
C2 C1 B4 110.3(5) ?
C2 C1 B5 111.5(5) ?
B4 C1 B5 63.5(4) ?
C2 C1 B6 62.7(4) ?
B4 C1 B6 114.5(5) ?
B5 C1 B6 61.9(4) ?
C2 C1 Mo3 70.4(3) ?
B4 C1 Mo3 69.9(3) ?
B5 C1 Mo3 130.8(4) ?
B6 C1 Mo3 131.3(5) ?
C1 C2 B7 112.0(5) ?
C1 C2 B11 112.0(5) ?
B7 C2 B11 65.1(5) ?
C1 C2 B6 62.7(4) ?
B7 C2 B6 116.9(6) ?
B11 C2 B6 62.0(5) ?
C1 C2 Mo3 70.9(3) ?
B7 C2 Mo3 68.9(4) ?
B11 C2 Mo3 131.1(5) ?
B6 C2 Mo3 131.8(4) ?
C1 B4 B8 108.2(5) ?
C1 B4 B9 105.7(5) ?
B8 B4 B9 61.3(5) ?
C1 B4 B5 59.4(4) ?
B8 B4 B5 111.3(6) ?
B9 B4 B5 60.2(4) ?
C1 B4 S4 121.6(5) ?
B8 B4 S4 126.4(5) ?
B9 B4 S4 116.9(5) ?
B5 B4 S4 110.3(5) ?
C1 B4 Mo3 69.7(3) ?
B8 B4 Mo3 69.7(4) ?
B9 B4 Mo3 126.4(5) ?
B5 B4 Mo3 126.7(4) ?
S4 B4 Mo3 108.7(3) ?
C1 B5 B6 59.9(4) ?
C1 B5 B10 104.5(5) ?
B6 B5 B10 59.7(4) ?
C1 B5 B4 57.1(4) ?
B6 B5 B4 107.6(5) ?
B10 B5 B4 107.1(6) ?
C1 B5 B9 103.6(5) ?
B6 B5 B9 107.8(6) ?
B10 B5 B9 59.7(4) ?
B4 B5 B9 59.8(4) ?
C2 B6 C1 54.6(4) ?
C2 B6 B10 103.4(6) ?
C1 B6 B10 103.7(5) ?
C2 B6 B11 58.0(4) ?
C1 B6 B11 102.3(5) ?
B10 B6 B11 60.2(5) ?
C2 B6 B5 102.2(5) ?
C1 B6 B5 58.2(4) ?
B10 B6 B5 60.2(4) ?
B11 B6 B5 107.5(6) ?
C2 B7 B12 103.0(6) ?
C2 B7 B11 58.8(5) ?
B12 B7 B11 58.1(5) ?
C2 B7 B8 106.4(5) ?
B12 B7 B8 60.1(5) ?
B11 B7 B8 108.1(5) ?
C2 B7 Mo3 70.7(4) ?
B12 B7 Mo3 125.5(4) ?
B11 B7 Mo3 126.8(5) ?
B8 B7 Mo3 70.0(4) ?
B4 B8 B9 59.7(4) ?
B4 B8 B12 104.4(6) ?
B9 B8 B12 58.4(5) ?
B4 B8 B7 103.0(5) ?
B9 B8 B7 105.5(6) ?
B12 B8 B7 59.4(5) ?
B4 B8 Mo3 68.0(4) ?
B9 B8 Mo3 123.4(5) ?
B12 B8 Mo3 121.3(5) ?
B7 B8 Mo3 66.1(4) ?
B12 B9 B10 60.5(5) ?
B12 B9 B4 105.6(6) ?
B10 B9 B4 107.5(5) ?
B12 B9 B5 107.5(6) ?
B10 B9 B5 60.0(4) ?
B4 B9 B5 60.0(4) ?
B12 B9 B8 60.8(5) ?
B10 B9 B8 110.7(5) ?
B4 B9 B8 58.9(4) ?
B5 B9 B8 109.1(5) ?
B6 B10 B9 108.6(5) ?
B6 B10 B5 60.1(4) ?
B9 B10 B5 60.3(4) ?
B6 B10 B11 60.2(5) ?
B9 B10 B11 107.2(6) ?
B5 B10 B11 107.4(5) ?
B6 B10 B12 107.2(6) ?
B9 B10 B12 59.4(5) ?
B5 B10 B12 106.8(5) ?
B11 B10 B12 59.0(5) ?
C2 B11 B12 102.7(5) ?
C2 B11 B6 60.0(5) ?
B12 B11 B6 108.1(5) ?
C2 B11 B10 104.5(5) ?
B12 B11 B10 60.6(5) ?
B6 B11 B10 59.7(5) ?
C2 B11 B7 56.1(4) ?
B12 B11 B7 60.4(5) ?
B6 B11 B7 107.6(6) ?
B10 B11 B7 108.5(5) ?
B11 B12 B9 108.9(6) ?
B11 B12 B10 60.4(5) ?
B9 B12 B10 60.1(5) ?
B11 B12 B7 61.5(5) ?
B9 B12 B7 108.2(6) ?
B10 B12 B7 109.3(6) ?
B11 B12 B8 111.2(6) ?
B9 B12 B8 60.8(5) ?
B10 B12 B8 110.3(6) ?
B7 B12 B8 60.5(5) ?
O31 C31 Mo3 177.8(12) ?
O32 C32 Mo3 178.1(9) ?
C34 C33 Mo3 67.7(5) ?
C35 C34 C33 120.7(10) ?
C35 C34 Mo3 76.7(7) ?
C33 C34 Mo3 76.8(5) ?
C34 C35 Mo3 67.8(6) ?

loop_
_geom_bond_atom_site_label_1
_geom_bond_atom_site_label_2
_geom_bond_site_symmetry_2
_geom_bond_distance
_geom_bond_publ_flag
Mo3 C1 . 2.414(6) y
Mo3 C2 . 2.407(6) y
Mo3 C31 . 1.904(9) y
Mo3 C32 . 1.929(9) y
Mo3 C33 . 2.337(8) y
Mo3 C34 . 2.221(9) y
Mo3 C35 . 2.334(10) y
Mo3 B4 . 2.417(8) y
Mo3 B7 . 2.379(8) y
Mo3 B8 . 2.445(9) y
S4 C41 . 1.795(8) y
S4 C42 . 1.831(7) y
S4 B4 . 1.927(8) y
C1 C2 . 1.595(9) y
C1 B4 . 1.666(9) y
C1 B5 . 1.706(9) y
C1 B6 . 1.738(9) y
C2 B6 . 1.737(10) y
C2 B7 . 1.653(12) y
C2 B11 . 1.702(10) y
B4 B5 . 1.774(10) y
B4 B8 . 1.756(11) y
B4 B9 . 1.771(11) y
B5 B6 . 1.771(11) y
B5 B9 . 1.778(11) y
B5 B10 . 1.774(11) y
B6 B10 . 1.764(11) y
B6 B11 . 1.772(13) y
B7 B8 . 1.808(11) y
B7 B11 . 1.807(11) y
B7 B12 . 1.787(12) y
B8 B9 . 1.798(12) y
B8 B12 . 1.799(12) y
B9 B10 . 1.768(10) y
B9 B12 . 1.755(11) y
B10 B11 . 1.773(10) y
B10 B12 . 1.775(13) y
B11 B12 . 1.746(13) y
C31 O31 . 1.179(11) y
C32 O32 . 1.161(11) y
C33 C34 . 1.40(2) y
C34 C35 . 1.39(2) y
